data_2202686
loop_
_publ_author_name
'Candiota, Rafeal O.'
'Comerlato, Nadia M.'
'Howie, R. Alan'
'Wardell, James L.'

_publ_section_title
;
 Bis(tetraphenylphosphonium)
 bis(2-oxo-1,3-dithiole-4,5-dithiolato)zincate(II)
;
_journal_issue 8
_journal_name_full 'Acta Crystallographica Section E'
_journal_page_first m599
_journal_page_last m601
_journal_paper_doi 10.1107/S1600536803015368
_journal_volume 59
_journal_year 2003
_chemical_formula_iupac '(C24 H20 P)2 [Zn (C3 S4 O)2]'
_chemical_formula_moiety '2C24 H20 P 1+, C6 S8 O2 Zn 2-'
_chemical_formula_sum 'C54 H40 O2 P2 S8 Zn'
_chemical_formula_weight 1104.65
_chemical_name_systematic
;
Bis(tetraphenylphosphonium) bis(2-oxo-1,3-dithiole-4,5-dithiolato)zincate(II)
;
_space_group_IT_number 2
_symmetry_cell_setting triclinic
_symmetry_space_group_name_Hall '-P 1'
_symmetry_space_group_name_H-M 'P -1'
_atom_sites_solution_hydrogens geom
_atom_sites_solution_primary heavy
_atom_sites_solution_secondary difmap
_audit_creation_method SHELXL-97
_cell_angle_alpha 88.5668(7)
_cell_angle_beta 74.5401(7)
_cell_angle_gamma 87.3795(5)
_cell_formula_units_Z 4
_cell_length_a 16.5321(2)
_cell_length_b 17.3265(2)
_cell_length_c 17.9862(2)
_cell_measurement_reflns_used 63366
_cell_measurement_temperature 120(2)
_cell_measurement_theta_max 27.48
_cell_measurement_theta_min 2.91
_cell_volume 4959.98(10)
_computing_cell_refinement 'DENZO and COLLECT'
_computing_data_collection 'DENZO (Otwinowski & Minor, 1997) and COLLECT (Hooft, 1998)'
_computing_data_reduction 'DENZO and COLLECT'
_computing_molecular_graphics 'ORTEP-3 (Farrugia, 1997)'
_computing_publication_material 'SHELXL97 and PLATON (Spek, 2003)'
_computing_structure_refinement 'SHELXL97 (Sheldrick, 1997)'
_computing_structure_solution 'SHELXS97 (Sheldrick, 1997)'
_diffrn_ambient_temperature 120(2)
_diffrn_detector_area_resol_mean 9.091
_diffrn_measured_fraction_theta_full 0.992
_diffrn_measured_fraction_theta_max 0.992
_diffrn_measurement_device_type 'Nonius KappaCCD area-detector'
_diffrn_measurement_method '\f and \w'
_diffrn_radiation_monochromator graphite
_diffrn_radiation_source 'Enraf Nonius FR591 rotating anode'
_diffrn_radiation_type MoK\a
_diffrn_radiation_wavelength 0.71073
_diffrn_reflns_av_R_equivalents 0.0503
_diffrn_reflns_av_sigmaI/netI 0.0691
_diffrn_reflns_limit_h_max 21
_diffrn_reflns_limit_h_min -21
_diffrn_reflns_limit_k_max 22
_diffrn_reflns_limit_k_min -22
_diffrn_reflns_limit_l_max 23
_diffrn_reflns_limit_l_min -23
_diffrn_reflns_number 43340
_diffrn_reflns_theta_full 27.57
_diffrn_reflns_theta_max 27.57
_diffrn_reflns_theta_min 2.96
_diffrn_standards_decay_% 0
_diffrn_standards_number 0
_exptl_absorpt_coefficient_mu 0.939
_exptl_absorpt_correction_T_max 0.9693
_exptl_absorpt_correction_T_min 0.7825
_exptl_absorpt_correction_type multi-scan
_exptl_absorpt_process_details '(SORTAV; Blessing, 1995, 1997)'
_exptl_crystal_colour red
_exptl_crystal_density_diffrn 1.479
_exptl_crystal_density_method 'not measured'
_exptl_crystal_description plate
_exptl_crystal_F_000 2272
_exptl_crystal_size_max 0.14
_exptl_crystal_size_mid 0.12
_exptl_crystal_size_min 0.04
_refine_diff_density_max 0.650
_refine_diff_density_min -0.625
_refine_ls_extinction_method none
_refine_ls_goodness_of_fit_ref 1.099
_refine_ls_hydrogen_treatment constr
_refine_ls_matrix_type full
_refine_ls_number_parameters 1207
_refine_ls_number_reflns 22769
_refine_ls_number_restraints 0
_refine_ls_restrained_S_all 1.099
_refine_ls_R_factor_all 0.0729
_refine_ls_R_factor_gt 0.0509
_refine_ls_shift/su_max 0.001
_refine_ls_shift/su_mean 0.000
_refine_ls_structure_factor_coef Fsqd
_refine_ls_weighting_details 'calc w = 1/[\s^2^(Fo^2^)+(0.0836P)^2^+4.0139P] where P = (Fo^2^+2Fc^2^)/3'
_refine_ls_weighting_scheme calc
_refine_ls_wR_factor_gt 0.1431
_refine_ls_wR_factor_ref 0.1682
_reflns_number_gt 17597
_reflns_number_total 22769
_reflns_threshold_expression I>2\s(I)
_cod_data_source_file lh6083.cif
_cod_data_source_block I
_cod_database_code 2202686
_cod_database_fobs_code 2202686

loop_
_symmetry_equiv_pos_as_xyz
'x, y, z'
'-x, -y, -z'

loop_
_atom_site_label
_atom_site_fract_x
_atom_site_fract_y
_atom_site_fract_z
_atom_site_U_iso_or_equiv
_atom_site_adp_type
_atom_site_calc_flag
_atom_site_refinement_flags
_atom_site_occupancy
_atom_site_disorder_assembly
_atom_site_disorder_group
_atom_site_type_symbol
Zn1 0.08880(3) 0.66730(2) 0.25729(2) 0.02125(10) Uani d . 1 . . Zn
S1 0.00057(6) 0.74300(5) 0.20066(5) 0.02455(19) Uani d . 1 . . S
S2 0.13814(5) 0.58444(5) 0.15098(5) 0.02114(18) Uani d . 1 . . S
C1 0.0166(2) 0.6867(2) 0.11872(19) 0.0212(7) Uani d . 1 . . C
C2 0.0710(2) 0.6249(2) 0.09896(19) 0.0216(7) Uani d . 1 . . C
S3 -0.04682(6) 0.71195(5) 0.05653(5) 0.02560(19) Uani d . 1 . . S
S4 0.06997(6) 0.57905(5) 0.01309(5) 0.02488(19) Uani d . 1 . . S
C3 -0.0110(2) 0.6368(2) -0.0100(2) 0.0264(8) Uani d . 1 . . C
O1 -0.03727(17) 0.62776(17) -0.06612(15) 0.0333(6) Uani d . 1 . . O
S5 0.18426(6) 0.73947(5) 0.29838(5) 0.02608(19) Uani d . 1 . . S
S6 0.03916(6) 0.60425(5) 0.37736(5) 0.02540(19) Uani d . 1 . . S
C4 0.1800(2) 0.6836(2) 0.3816(2) 0.0247(7) Uani d . 1 . . C
C5 0.1220(2) 0.6309(2) 0.4130(2) 0.0231(7) Uani d . 1 . . C
S7 0.26003(7) 0.69437(6) 0.42782(6) 0.0323(2) Uani d . 1 . . S
S8 0.13370(6) 0.58267(6) 0.49737(5) 0.0309(2) Uani d . 1 . . S
C6 0.2269(3) 0.6261(2) 0.5027(2) 0.0315(9) Uani d . 1 . . C
O2 0.26441(19) 0.60951(18) 0.55144(16) 0.0395(7) Uani d . 1 . . O
Zn2 0.39592(3) 0.17769(2) 0.24639(2) 0.02319(10) Uani d . 1 . . Zn
S9 0.48666(6) 0.24594(5) 0.29650(5) 0.0266(2) Uani d . 1 . . S
S10 0.35982(5) 0.08866(5) 0.35040(5) 0.02283(18) Uani d . 1 . . S
C7 0.4754(2) 0.1879(2) 0.3789(2) 0.0234(7) Uani d . 1 . . C
C8 0.4265(2) 0.1269(2) 0.40012(19) 0.0234(7) Uani d . 1 . . C
S11 0.53535(6) 0.21281(6) 0.44190(5) 0.0295(2) Uani d . 1 . . S
S12 0.42904(6) 0.08029(6) 0.48743(5) 0.0275(2) Uani d . 1 . . S
C9 0.5015(2) 0.1398(2) 0.5123(2) 0.0304(8) Uani d . 1 . . C
O3 0.52643(18) 0.13188(19) 0.57002(16) 0.0409(7) Uani d . 1 . . O
S13 0.28800(6) 0.24948(5) 0.21377(5) 0.0283(2) Uani d . 1 . . S
S14 0.44453(6) 0.11758(6) 0.12509(5) 0.0290(2) Uani d . 1 . . S
C10 0.2915(3) 0.1944(2) 0.1329(2) 0.0290(8) Uani d . 1 . . C
C11 0.3536(3) 0.1446(2) 0.0973(2) 0.0286(8) Uani d . 1 . . C
S15 0.20205(7) 0.20277(6) 0.09625(6) 0.0346(2) Uani d . 1 . . S
S16 0.33951(7) 0.09892(6) 0.01537(6) 0.0372(2) Uani d . 1 . . S
C12 0.2385(3) 0.1397(2) 0.0182(2) 0.0385(10) Uani d . 1 . . C
O4 0.1997(2) 0.12514(19) -0.02794(18) 0.0486(8) Uani d . 1 . . O
P1 0.02448(6) 0.15931(5) 0.40942(5) 0.01977(18) Uani d . 1 . . P
C13 0.0462(2) 0.2499(2) 0.3590(2) 0.0231(7) Uani d . 1 . . C
C14 0.0524(2) 0.2536(2) 0.2799(2) 0.0294(8) Uani d . 1 . . C
H14 0.0436 0.2091 0.2538 0.035 Uiso calc R 1 . . H
C15 0.0715(3) 0.3232(2) 0.2396(3) 0.0362(10) Uani d . 1 . . C
H15 0.0760 0.3260 0.1859 0.043 Uiso calc R 1 . . H
C16 0.0838(2) 0.3879(2) 0.2779(3) 0.0384(10) Uani d . 1 . . C
H16 0.0979 0.4350 0.2502 0.046 Uiso calc R 1 . . H
C17 0.0758(3) 0.3845(2) 0.3559(3) 0.0389(10) Uani d . 1 . . C
H17 0.0832 0.4297 0.3818 0.047 Uiso calc R 1 . . H
C18 0.0572(2) 0.3163(2) 0.3975(2) 0.0310(8) Uani d . 1 . . C
H18 0.0519 0.3145 0.4514 0.037 Uiso calc R 1 . . H
C19 0.0709(2) 0.1521(2) 0.48912(19) 0.0209(7) Uani d . 1 . . C
C20 0.0428(2) 0.2012(2) 0.5520(2) 0.0270(8) Uani d . 1 . . C
H20 -0.0019 0.2381 0.5537 0.032 Uiso calc R 1 . . H
C21 0.0809(3) 0.1955(2) 0.6121(2) 0.0334(9) Uani d . 1 . . C
H21 0.0639 0.2303 0.6538 0.040 Uiso calc R 1 . . H
C22 0.1437(3) 0.1390(2) 0.6117(2) 0.0307(8) Uani d . 1 . . C
H22 0.1676 0.1341 0.6543 0.037 Uiso calc R 1 . . H
C23 0.1716(2) 0.0900(2) 0.5497(2) 0.0281(8) Uani d . 1 . . C
H23 0.2149 0.0519 0.5492 0.034 Uiso calc R 1 . . H
C24 0.1359(2) 0.0969(2) 0.4882(2) 0.0228(7) Uani d . 1 . . C
H24 0.1556 0.0640 0.4451 0.027 Uiso calc R 1 . . H
C25 0.0717(2) 0.0826(2) 0.34405(19) 0.0220(7) Uani d . 1 . . C
C26 0.1540(2) 0.0902(2) 0.2992(2) 0.0263(8) Uani d . 1 . . C
H26 0.1804 0.1381 0.2972 0.032 Uiso calc R 1 . . H
C27 0.1972(3) 0.0281(2) 0.2578(2) 0.0304(8) Uani d . 1 . . C
H27 0.2533 0.0332 0.2273 0.037 Uiso calc R 1 . . H
C28 0.1588(3) -0.0412(2) 0.2607(2) 0.0358(10) Uani d . 1 . . C
H28 0.1892 -0.0843 0.2336 0.043 Uiso calc R 1 . . H
C29 0.0765(3) -0.0484(2) 0.3029(2) 0.0377(10) Uani d . 1 . . C
H29 0.0501 -0.0960 0.3032 0.045 Uiso calc R 1 . . H
C30 0.0316(3) 0.0137(2) 0.3450(2) 0.0273(8) Uani d . 1 . . C
H30 -0.0252 0.0089 0.3737 0.033 Uiso calc R 1 . . H
C31 -0.0867(2) 0.1463(2) 0.4455(2) 0.0223(7) Uani d . 1 . . C
C32 -0.1199(2) 0.1135(2) 0.5186(2) 0.0274(8) Uani d . 1 . . C
H32 -0.0841 0.1015 0.5511 0.033 Uiso calc R 1 . . H
C33 -0.2042(2) 0.0983(2) 0.5440(2) 0.0305(8) Uani d . 1 . . C
H33 -0.2262 0.0761 0.5938 0.037 Uiso calc R 1 . . H
C34 -0.2563(2) 0.1154(2) 0.4969(2) 0.0307(8) Uani d . 1 . . C
H34 -0.3142 0.1044 0.5141 0.037 Uiso calc R 1 . . H
C35 -0.2246(2) 0.1486(3) 0.4244(2) 0.0353(9) Uani d . 1 . . C
H35 -0.2609 0.1602 0.3923 0.042 Uiso calc R 1 . . H
C36 -0.1402(2) 0.1648(2) 0.3986(2) 0.0311(9) Uani d . 1 . . C
H36 -0.1189 0.1884 0.3494 0.037 Uiso calc R 1 . . H
P2 0.19783(5) 0.87855(5) 0.86143(5) 0.01862(18) Uani d . 1 . . P
C37 0.1946(2) 0.78920(19) 0.81306(19) 0.0202(7) Uani d . 1 . . C
C38 0.2614(2) 0.7683(2) 0.7504(2) 0.0235(7) Uani d . 1 . . C
H38 0.3084 0.8001 0.7346 0.028 Uiso calc R 1 . . H
C39 0.2588(2) 0.7009(2) 0.7113(2) 0.0267(8) Uani d . 1 . . C
H39 0.3040 0.6868 0.6683 0.032 Uiso calc R 1 . . H
C40 0.1907(2) 0.6540(2) 0.7345(2) 0.0277(8) Uani d . 1 . . C
H40 0.1887 0.6085 0.7068 0.033 Uiso calc R 1 . . H
C41 0.1255(2) 0.6737(2) 0.7982(2) 0.0278(8) Uani d . 1 . . C
H41 0.0794 0.6408 0.8145 0.033 Uiso calc R 1 . . H
C42 0.1267(2) 0.7408(2) 0.8383(2) 0.0253(8) Uani d . 1 . . C
H42 0.0821 0.7537 0.8823 0.030 Uiso calc R 1 . . H
C43 0.2804(2) 0.93196(19) 0.79918(19) 0.0198(7) Uani d . 1 . . C
C44 0.2626(3) 0.9699(2) 0.7358(2) 0.0296(8) Uani d . 1 . . C
H44 0.2066 0.9739 0.7313 0.036 Uiso calc R 1 . . H
C45 0.3272(3) 1.0018(2) 0.6793(2) 0.0326(9) Uani d . 1 . . C
H45 0.3158 1.0262 0.6351 0.039 Uiso calc R 1 . . H
C46 0.4087(2) 0.9978(2) 0.6876(2) 0.0300(8) Uani d . 1 . . C
H46 0.4528 1.0201 0.6492 0.036 Uiso calc R 1 . . H
C47 0.4257(2) 0.9617(2) 0.7516(2) 0.0273(8) Uani d . 1 . . C
H47 0.4813 0.9600 0.7573 0.033 Uiso calc R 1 . . H
C48 0.3619(2) 0.9276(2) 0.8076(2) 0.0238(7) Uani d . 1 . . C
H48 0.3736 0.9018 0.8510 0.029 Uiso calc R 1 . . H
C49 0.2188(2) 0.8598(2) 0.95330(19) 0.0205(7) Uani d . 1 . . C
C50 0.1996(2) 0.7890(2) 0.9912(2) 0.0234(7) Uani d . 1 . . C
H50 0.1755 0.7503 0.9684 0.028 Uiso calc R 1 . . H
C51 0.2158(2) 0.7753(2) 1.0627(2) 0.0256(8) Uani d . 1 . . C
H51 0.2018 0.7276 1.0891 0.031 Uiso calc R 1 . . H
C52 0.2520(2) 0.8308(2) 1.0950(2) 0.0265(8) Uani d . 1 . . C
H52 0.2639 0.8208 1.1433 0.032 Uiso calc R 1 . . H
C53 0.2714(2) 0.9014(2) 1.0578(2) 0.0270(8) Uani d . 1 . . C
H53 0.2964 0.9395 1.0806 0.032 Uiso calc R 1 . . H
C54 0.2545(2) 0.9163(2) 0.9878(2) 0.0241(7) Uani d . 1 . . C
H54 0.2670 0.9649 0.9628 0.029 Uiso calc R 1 . . H
C55 0.1016(2) 0.9359(2) 0.87314(19) 0.0213(7) Uani d . 1 . . C
C56 0.0999(2) 1.0093(2) 0.9044(2) 0.0292(8) Uani d . 1 . . C
H56 0.1466 1.0251 0.9207 0.035 Uiso calc R 1 . . H
C57 0.0298(3) 1.0591(2) 0.9117(2) 0.0342(9) Uani d . 1 . . C
H57 0.0291 1.1094 0.9318 0.041 Uiso calc R 1 . . H
C58 -0.0382(3) 1.0351(2) 0.8896(2) 0.0328(9) Uani d . 1 . . C
H58 -0.0860 1.0691 0.8948 0.039 Uiso calc R 1 . . H
C59 -0.0383(3) 0.9627(3) 0.8601(3) 0.0366(9) Uani d . 1 . . C
H59 -0.0863 0.9468 0.8457 0.044 Uiso calc R 1 . . H
C60 0.0318(2) 0.9127(2) 0.8512(2) 0.0301(8) Uani d . 1 . . C
H60 0.0322 0.8629 0.8302 0.036 Uiso calc R 1 . . H
P3 0.30331(6) 0.37162(5) 0.64953(5) 0.02042(19) Uani d . 1 . . P
C61 0.3136(2) 0.2840(2) 0.7033(2) 0.0230(7) Uani d . 1 . . C
C62 0.2384(2) 0.2523(2) 0.7471(2) 0.0295(8) Uani d . 1 . . C
H62 0.1856 0.2753 0.7454 0.035 Uiso calc R 1 . . H
C63 0.2419(3) 0.1871(2) 0.7930(2) 0.0320(9) Uani d . 1 . . C
H63 0.1914 0.1661 0.8234 0.038 Uiso calc R 1 . . H
C64 0.3182(3) 0.1528(2) 0.7944(2) 0.0356(9) Uani d . 1 . . C
H64 0.3203 0.1083 0.8259 0.043 Uiso calc R 1 . . H
C65 0.3923(3) 0.1832(2) 0.7499(3) 0.0369(10) Uani d . 1 . . C
H65 0.4447 0.1589 0.7508 0.044 Uiso calc R 1 . . H
C66 0.3906(2) 0.2488(2) 0.7040(2) 0.0308(8) Uani d . 1 . . C
H66 0.4414 0.2692 0.6735 0.037 Uiso calc R 1 . . H
C67 0.2145(2) 0.4233(2) 0.7097(2) 0.0217(7) Uani d . 1 . . C
C68 0.2170(3) 0.4381(2) 0.7855(2) 0.0301(8) Uani d . 1 . . C
H68 0.2666 0.4257 0.8012 0.036 Uiso calc R 1 . . H
C69 0.1480(3) 0.4703(2) 0.8366(2) 0.0324(9) Uani d . 1 . . C
H69 0.1501 0.4810 0.8876 0.039 Uiso calc R 1 . . H
C70 0.0750(2) 0.4876(2) 0.8143(2) 0.0321(9) Uani d . 1 . . C
H70 0.0270 0.5097 0.8502 0.039 Uiso calc R 1 . . H
C71 0.0723(2) 0.4728(2) 0.7402(2) 0.0307(9) Uani d . 1 . . C
H71 0.0222 0.4851 0.7252 0.037 Uiso calc R 1 . . H
C72 0.1415(2) 0.4402(2) 0.6869(2) 0.0244(7) Uani d . 1 . . C
H72 0.1390 0.4296 0.6360 0.029 Uiso calc R 1 . . H
C73 0.3945(2) 0.4282(2) 0.6315(2) 0.0259(8) Uani d . 1 . . C
C74 0.4700(2) 0.3997(3) 0.5826(2) 0.0347(9) Uani d . 1 . . C
H74 0.4728 0.3505 0.5598 0.042 Uiso calc R 1 . . H
C75 0.5406(3) 0.4436(3) 0.5676(3) 0.0469(12) Uani d . 1 . . C
H75 0.5923 0.4242 0.5351 0.056 Uiso calc R 1 . . H
C76 0.5358(3) 0.5166(3) 0.6003(3) 0.0527(13) Uani d . 1 . . C
H76 0.5846 0.5461 0.5907 0.063 Uiso calc R 1 . . H
C77 0.4605(3) 0.5460(3) 0.6464(3) 0.0462(11) Uani d . 1 . . C
H77 0.4573 0.5965 0.6666 0.055 Uiso calc R 1 . . H
C78 0.3897(3) 0.5021(2) 0.6634(2) 0.0352(9) Uani d . 1 . . C
H78 0.3383 0.5218 0.6962 0.042 Uiso calc R 1 . . H
C79 0.2851(2) 0.3501(2) 0.5584(2) 0.0227(7) Uani d . 1 . . C
C80 0.2676(2) 0.4116(2) 0.5132(2) 0.0272(8) Uani d . 1 . . C
H80 0.2661 0.4632 0.5302 0.033 Uiso calc R 1 . . H
C81 0.2525(3) 0.3965(2) 0.4430(2) 0.0322(9) Uani d . 1 . . C
H81 0.2399 0.4379 0.4117 0.039 Uiso calc R 1 . . H
C82 0.2556(2) 0.3209(2) 0.4183(2) 0.0312(9) Uani d . 1 . . C
H82 0.2447 0.3108 0.3702 0.037 Uiso calc R 1 . . H
C83 0.2740(2) 0.2611(2) 0.4623(2) 0.0309(9) Uani d . 1 . . C
H83 0.2774 0.2097 0.4442 0.037 Uiso calc R 1 . . H
C84 0.2881(2) 0.2745(2) 0.5333(2) 0.0277(8) Uani d . 1 . . C
H84 0.2995 0.2326 0.5645 0.033 Uiso calc R 1 . . H
P4 0.46299(6) 0.66225(5) 0.09158(5) 0.02130(19) Uani d . 1 . . P
C85 0.4258(2) 0.5832(2) 0.15713(19) 0.0221(7) Uani d . 1 . . C
C86 0.4780(3) 0.5174(2) 0.1569(2) 0.0266(8) Uani d . 1 . . C
H86 0.5350 0.5166 0.1274 0.032 Uiso calc R 1 . . H
C87 0.4457(3) 0.4536(2) 0.2003(2) 0.0355(9) Uani d . 1 . . C
H87 0.4805 0.4085 0.2005 0.043 Uiso calc R 1 . . H
C88 0.3614(3) 0.4552(2) 0.2439(2) 0.0395(10) Uani d . 1 . . C
H88 0.3393 0.4108 0.2731 0.047 Uiso calc R 1 . . H
C89 0.3106(3) 0.5205(2) 0.2448(2) 0.0318(9) Uani d . 1 . . C
H89 0.2540 0.5217 0.2754 0.038 Uiso calc R 1 . . H
C90 0.3421(2) 0.5846(2) 0.2011(2) 0.0264(8) Uani d . 1 . . C
H90 0.3070 0.6295 0.2009 0.032 Uiso calc R 1 . . H
C91 0.5739(2) 0.6497(2) 0.0494(2) 0.0233(7) Uani d . 1 . . C
C92 0.6292(2) 0.6746(2) 0.0898(2) 0.0309(8) Uani d . 1 . . C
H92 0.6081 0.7009 0.1373 0.037 Uiso calc R 1 . . H
C93 0.7153(3) 0.6608(2) 0.0601(2) 0.0349(9) Uani d . 1 . . C
H93 0.7531 0.6779 0.0872 0.042 Uiso calc R 1 . . H
C94 0.7461(2) 0.6220(2) -0.0093(2) 0.0331(9) Uani d . 1 . . C
H94 0.8048 0.6119 -0.0290 0.040 Uiso calc R 1 . . H
C95 0.6913(3) 0.5981(2) -0.0494(2) 0.0346(9) Uani d . 1 . . C
H95 0.7126 0.5722 -0.0969 0.042 Uiso calc R 1 . . H
C96 0.6052(2) 0.6119(2) -0.0206(2) 0.0282(8) Uani d . 1 . . C
H96 0.5678 0.5956 -0.0485 0.034 Uiso calc R 1 . . H
C97 0.4108(2) 0.6590(2) 0.0149(2) 0.0227(7) Uani d . 1 . . C
C98 0.4326(2) 0.7106(2) -0.0481(2) 0.0302(8) Uani d . 1 . . C
H98 0.4731 0.7483 -0.0500 0.036 Uiso calc R 1 . . H
C99 0.3942(3) 0.7057(2) -0.1072(2) 0.0350(9) Uani d . 1 . . C
H99 0.4074 0.7413 -0.1493 0.042 Uiso calc R 1 . . H
C100 0.3369(3) 0.6496(2) -0.1062(2) 0.0333(9) Uani d . 1 . . C
H100 0.3122 0.6461 -0.1479 0.040 Uiso calc R 1 . . H
C101 0.3157(2) 0.5989(2) -0.0442(2) 0.0297(8) Uani d . 1 . . C
H101 0.2759 0.5607 -0.0432 0.036 Uiso calc R 1 . . H
C102 0.3522(2) 0.6033(2) 0.0167(2) 0.0256(8) Uani d . 1 . . C
H102 0.3373 0.5684 0.0593 0.031 Uiso calc R 1 . . H
C103 0.4424(2) 0.7530(2) 0.1416(2) 0.0259(8) Uani d . 1 . . C
C104 0.4638(3) 0.8213(2) 0.0989(3) 0.0352(9) Uani d . 1 . . C
H104 0.4893 0.8192 0.0449 0.042 Uiso calc R 1 . . H
C105 0.4475(3) 0.8924(2) 0.1356(3) 0.0416(11) Uani d . 1 . . C
H105 0.4620 0.9388 0.1069 0.050 Uiso calc R 1 . . H
C106 0.4098(2) 0.8951(2) 0.2148(3) 0.0415(11) Uani d . 1 . . C
H106 0.3977 0.9436 0.2397 0.050 Uiso calc R 1 . . H
C107 0.3899(3) 0.8281(3) 0.2573(3) 0.0425(11) Uani d . 1 . . C
H107 0.3646 0.8306 0.3113 0.051 Uiso calc R 1 . . H
C108 0.4069(2) 0.7559(2) 0.2210(2) 0.0348(9) Uani d . 1 . . C
H108 0.3943 0.7096 0.2504 0.042 Uiso calc R 1 . . H

loop_
_atom_site_aniso_label
_atom_site_aniso_U_11
_atom_site_aniso_U_22
_atom_site_aniso_U_33
_atom_site_aniso_U_12
_atom_site_aniso_U_13
_atom_site_aniso_U_23
Zn1 0.0210(2) 0.0226(2) 0.0187(2) 0.00014(16) -0.00297(16) -0.00002(15)
S1 0.0259(5) 0.0252(5) 0.0211(4) 0.0058(4) -0.0044(3) -0.0037(3)
S2 0.0201(4) 0.0219(4) 0.0195(4) 0.0018(3) -0.0022(3) -0.0006(3)
C1 0.0197(17) 0.0226(17) 0.0206(17) -0.0016(13) -0.0040(13) 0.0007(13)
C2 0.0202(17) 0.0228(17) 0.0197(16) -0.0048(14) -0.0011(13) 0.0007(13)
S3 0.0242(5) 0.0295(5) 0.0227(4) 0.0035(4) -0.0061(4) -0.0007(4)
S4 0.0238(4) 0.0289(5) 0.0213(4) 0.0023(4) -0.0048(3) -0.0048(3)
C3 0.0232(18) 0.031(2) 0.0220(18) -0.0030(15) -0.0003(14) 0.0020(15)
O1 0.0302(15) 0.0469(17) 0.0234(14) -0.0017(13) -0.0076(11) -0.0029(12)
S5 0.0270(5) 0.0241(4) 0.0270(5) -0.0057(4) -0.0064(4) 0.0028(3)
S6 0.0251(5) 0.0272(5) 0.0233(4) -0.0052(4) -0.0052(4) 0.0039(3)
C4 0.0258(19) 0.0233(18) 0.0251(18) 0.0026(14) -0.0074(15) -0.0045(14)
C5 0.0246(18) 0.0219(17) 0.0214(17) 0.0037(14) -0.0043(14) -0.0022(13)
S7 0.0332(5) 0.0329(5) 0.0347(5) -0.0029(4) -0.0152(4) -0.0020(4)
S8 0.0316(5) 0.0352(5) 0.0249(5) 0.0020(4) -0.0071(4) 0.0047(4)
C6 0.034(2) 0.034(2) 0.027(2) 0.0094(17) -0.0109(17) -0.0078(16)
O2 0.0406(17) 0.0492(18) 0.0309(15) 0.0081(14) -0.0147(13) -0.0045(13)
Zn2 0.0250(2) 0.0239(2) 0.0199(2) -0.00391(17) -0.00420(17) 0.00088(16)
S9 0.0310(5) 0.0258(5) 0.0226(4) -0.0092(4) -0.0057(4) 0.0038(3)
S10 0.0218(4) 0.0239(4) 0.0212(4) -0.0042(3) -0.0024(3) 0.0015(3)
C7 0.0179(17) 0.0297(19) 0.0208(17) -0.0001(14) -0.0023(13) -0.0016(14)
C8 0.0245(18) 0.0245(18) 0.0185(17) -0.0012(14) -0.0011(14) 0.0004(13)
S11 0.0270(5) 0.0377(5) 0.0238(5) -0.0075(4) -0.0059(4) 0.0013(4)
S12 0.0254(5) 0.0332(5) 0.0223(4) -0.0039(4) -0.0037(4) 0.0072(4)
C9 0.0227(19) 0.041(2) 0.0261(19) -0.0036(16) -0.0038(15) 0.0031(16)
O3 0.0313(16) 0.066(2) 0.0271(15) -0.0072(14) -0.0104(12) 0.0075(14)
S13 0.0327(5) 0.0276(5) 0.0266(5) 0.0002(4) -0.0116(4) -0.0016(4)
S14 0.0319(5) 0.0294(5) 0.0228(4) -0.0033(4) -0.0014(4) -0.0027(4)
C10 0.039(2) 0.0244(19) 0.0263(19) -0.0095(16) -0.0131(17) 0.0057(15)
C11 0.040(2) 0.0271(19) 0.0191(17) -0.0154(17) -0.0056(16) 0.0015(14)
S15 0.0411(6) 0.0356(5) 0.0319(5) -0.0089(4) -0.0173(5) 0.0051(4)
S16 0.0473(6) 0.0394(6) 0.0253(5) -0.0159(5) -0.0075(4) -0.0046(4)
C12 0.051(3) 0.035(2) 0.034(2) -0.018(2) -0.018(2) 0.0036(18)
O4 0.065(2) 0.054(2) 0.0364(17) -0.0261(17) -0.0260(16) 0.0038(15)
P1 0.0216(4) 0.0192(4) 0.0180(4) 0.0003(3) -0.0045(3) 0.0008(3)
C13 0.0179(17) 0.0213(17) 0.0286(19) 0.0007(13) -0.0041(14) 0.0031(14)
C14 0.030(2) 0.030(2) 0.0278(19) -0.0012(16) -0.0076(16) 0.0065(15)
C15 0.027(2) 0.041(2) 0.037(2) 0.0054(18) -0.0058(17) 0.0146(18)
C16 0.021(2) 0.029(2) 0.060(3) 0.0039(16) -0.0032(19) 0.0158(19)
C17 0.039(2) 0.0202(19) 0.056(3) 0.0005(17) -0.010(2) 0.0030(18)
C18 0.030(2) 0.0247(19) 0.037(2) 0.0024(16) -0.0071(17) 0.0005(16)
C19 0.0238(18) 0.0214(17) 0.0171(16) -0.0008(14) -0.0047(13) -0.0007(13)
C20 0.029(2) 0.031(2) 0.0193(17) 0.0030(16) -0.0027(15) -0.0018(14)
C21 0.035(2) 0.039(2) 0.0244(19) 0.0001(18) -0.0036(16) -0.0087(16)
C22 0.035(2) 0.037(2) 0.0236(19) -0.0035(17) -0.0135(16) -0.0001(16)
C23 0.028(2) 0.029(2) 0.030(2) 0.0017(15) -0.0118(16) 0.0011(15)
C24 0.0230(18) 0.0235(18) 0.0220(17) 0.0004(14) -0.0068(14) 0.0003(14)
C25 0.0290(19) 0.0226(17) 0.0143(15) 0.0022(14) -0.0060(14) -0.0006(13)
C26 0.028(2) 0.0286(19) 0.0202(17) -0.0012(15) -0.0042(15) 0.0033(14)
C27 0.033(2) 0.035(2) 0.0203(18) 0.0088(17) -0.0032(15) 0.0009(15)
C28 0.056(3) 0.025(2) 0.0212(19) 0.0115(19) -0.0034(18) -0.0028(15)
C29 0.067(3) 0.0207(19) 0.0223(19) -0.0058(19) -0.0051(19) -0.0001(15)
C30 0.034(2) 0.0253(19) 0.0197(17) -0.0041(16) -0.0022(15) 0.0030(14)
C31 0.0218(17) 0.0203(17) 0.0239(17) 0.0002(14) -0.0047(14) -0.0007(13)
C32 0.028(2) 0.0287(19) 0.0238(18) 0.0022(15) -0.0053(15) 0.0044(15)
C33 0.027(2) 0.030(2) 0.031(2) 0.0015(16) -0.0007(16) 0.0031(16)
C34 0.0195(18) 0.032(2) 0.037(2) 0.0015(15) -0.0002(16) -0.0051(17)
C35 0.024(2) 0.052(3) 0.031(2) -0.0004(18) -0.0103(17) -0.0006(18)
C36 0.027(2) 0.045(2) 0.0219(18) -0.0029(17) -0.0061(15) 0.0048(16)
P2 0.0184(4) 0.0184(4) 0.0185(4) -0.0027(3) -0.0037(3) 0.0015(3)
C37 0.0213(17) 0.0187(16) 0.0205(16) -0.0020(13) -0.0055(13) 0.0034(13)
C38 0.0238(18) 0.0241(18) 0.0214(17) -0.0051(14) -0.0035(14) 0.0019(14)
C39 0.0257(19) 0.0282(19) 0.0235(18) -0.0009(15) -0.0014(15) -0.0025(15)
C40 0.034(2) 0.0217(18) 0.0283(19) -0.0027(15) -0.0093(16) -0.0033(15)
C41 0.0252(19) 0.0247(19) 0.034(2) -0.0077(15) -0.0081(16) -0.0024(15)
C42 0.0218(18) 0.0214(18) 0.0299(19) -0.0016(14) -0.0022(15) 0.0006(14)
C43 0.0218(17) 0.0157(16) 0.0209(16) -0.0021(13) -0.0035(13) -0.0014(13)
C44 0.032(2) 0.034(2) 0.0242(19) -0.0082(16) -0.0079(16) 0.0047(15)
C45 0.038(2) 0.035(2) 0.0238(19) -0.0090(18) -0.0050(16) 0.0091(16)
C46 0.029(2) 0.028(2) 0.0255(19) -0.0043(16) 0.0063(15) -0.0013(15)
C47 0.0194(18) 0.0239(18) 0.034(2) 0.0010(14) 0.0004(15) -0.0005(15)
C48 0.0216(18) 0.0203(17) 0.0275(18) -0.0011(14) -0.0034(14) 0.0031(14)
C49 0.0177(16) 0.0246(17) 0.0188(16) 0.0001(13) -0.0043(13) 0.0028(13)
C50 0.0213(17) 0.0249(18) 0.0222(17) -0.0040(14) -0.0025(14) 0.0030(14)
C51 0.0213(18) 0.0269(19) 0.0252(18) -0.0003(14) -0.0008(14) 0.0059(14)
C52 0.0267(19) 0.030(2) 0.0205(17) 0.0056(15) -0.0039(14) 0.0028(14)
C53 0.032(2) 0.0274(19) 0.0231(18) 0.0006(16) -0.0098(15) -0.0011(15)
C54 0.0280(19) 0.0205(17) 0.0245(18) -0.0016(14) -0.0083(15) 0.0021(14)
C55 0.0231(18) 0.0232(17) 0.0172(16) 0.0008(14) -0.0050(14) 0.0026(13)
C56 0.027(2) 0.029(2) 0.034(2) 0.0002(16) -0.0108(16) -0.0041(16)
C57 0.036(2) 0.029(2) 0.035(2) 0.0065(17) -0.0048(18) -0.0027(17)
C58 0.027(2) 0.036(2) 0.033(2) 0.0067(17) -0.0054(16) 0.0041(17)
C59 0.024(2) 0.042(2) 0.046(2) 0.0002(18) -0.0142(18) 0.0035(19)
C60 0.029(2) 0.0248(19) 0.038(2) -0.0028(16) -0.0120(17) -0.0010(16)
P3 0.0167(4) 0.0218(4) 0.0211(4) -0.0001(3) -0.0021(3) -0.0020(3)
C61 0.0230(18) 0.0232(18) 0.0208(17) 0.0008(14) -0.0024(14) -0.0027(13)
C62 0.028(2) 0.0260(19) 0.031(2) 0.0029(15) -0.0014(16) 0.0005(15)
C63 0.036(2) 0.026(2) 0.029(2) 0.0002(16) 0.0000(17) 0.0016(15)
C64 0.048(3) 0.024(2) 0.035(2) 0.0047(18) -0.0113(19) 0.0005(16)
C65 0.035(2) 0.027(2) 0.050(3) 0.0064(17) -0.015(2) 0.0005(18)
C66 0.0224(19) 0.029(2) 0.039(2) 0.0003(15) -0.0042(16) -0.0023(16)
C67 0.0181(17) 0.0205(17) 0.0234(17) 0.0012(13) -0.0006(13) -0.0027(13)
C68 0.037(2) 0.0258(19) 0.0270(19) 0.0028(16) -0.0074(16) -0.0008(15)
C69 0.042(2) 0.0252(19) 0.0248(19) -0.0015(17) 0.0004(17) -0.0007(15)
C70 0.026(2) 0.0207(18) 0.037(2) -0.0043(15) 0.0133(16) -0.0028(15)
C71 0.0167(18) 0.0261(19) 0.045(2) -0.0035(15) -0.0009(16) -0.0024(17)
C72 0.0203(18) 0.0209(17) 0.0301(19) -0.0014(14) -0.0032(15) -0.0014(14)
C73 0.0203(18) 0.032(2) 0.0257(18) -0.0037(15) -0.0067(14) 0.0042(15)
C74 0.022(2) 0.048(3) 0.031(2) -0.0009(18) -0.0030(16) 0.0020(18)
C75 0.020(2) 0.076(4) 0.042(3) -0.007(2) -0.0030(18) 0.012(2)
C76 0.037(3) 0.078(4) 0.047(3) -0.029(3) -0.014(2) 0.012(3)
C77 0.047(3) 0.051(3) 0.046(3) -0.021(2) -0.017(2) -0.001(2)
C78 0.035(2) 0.038(2) 0.035(2) -0.0127(18) -0.0103(18) -0.0016(18)
C79 0.0170(17) 0.0263(18) 0.0220(17) 0.0005(14) -0.0005(13) -0.0024(14)
C80 0.027(2) 0.0259(19) 0.0250(18) -0.0008(15) -0.0013(15) -0.0012(15)
C81 0.034(2) 0.039(2) 0.0198(18) -0.0012(18) -0.0014(16) -0.0002(16)
C82 0.0225(19) 0.047(2) 0.0207(18) -0.0040(17) 0.0012(15) -0.0097(17)
C83 0.0221(19) 0.035(2) 0.033(2) -0.0019(16) -0.0015(16) -0.0105(17)
C84 0.0210(18) 0.029(2) 0.032(2) -0.0003(15) -0.0044(15) -0.0039(16)
P4 0.0188(4) 0.0193(4) 0.0238(4) -0.0019(3) -0.0021(3) 0.0009(3)
C85 0.0233(18) 0.0226(17) 0.0202(17) -0.0035(14) -0.0053(14) 0.0024(13)
C86 0.035(2) 0.0250(19) 0.0191(17) 0.0040(16) -0.0075(15) 0.0012(14)
C87 0.049(3) 0.026(2) 0.028(2) 0.0056(18) -0.0053(18) 0.0007(16)
C88 0.060(3) 0.030(2) 0.024(2) -0.013(2) -0.0036(19) 0.0062(16)
C89 0.036(2) 0.033(2) 0.0232(19) -0.0082(17) -0.0005(16) 0.0010(16)
C90 0.030(2) 0.0237(18) 0.0259(18) -0.0021(15) -0.0073(15) 0.0004(14)
C91 0.0180(17) 0.0211(17) 0.0276(18) -0.0014(13) -0.0004(14) 0.0035(14)
C92 0.028(2) 0.033(2) 0.032(2) -0.0014(16) -0.0083(16) -0.0003(16)
C93 0.026(2) 0.041(2) 0.037(2) -0.0034(17) -0.0092(17) 0.0058(18)
C94 0.0205(19) 0.030(2) 0.044(2) -0.0006(16) -0.0007(17) 0.0073(17)
C95 0.028(2) 0.032(2) 0.038(2) -0.0032(17) 0.0020(17) -0.0039(17)
C96 0.0220(18) 0.029(2) 0.032(2) -0.0031(15) -0.0029(15) -0.0038(16)
C97 0.0201(17) 0.0225(17) 0.0229(17) 0.0011(14) -0.0016(14) 0.0009(14)
C98 0.029(2) 0.029(2) 0.028(2) -0.0036(16) -0.0002(16) 0.0031(16)
C99 0.044(2) 0.032(2) 0.0232(19) 0.0081(18) -0.0016(17) 0.0090(16)
C100 0.038(2) 0.039(2) 0.0226(19) 0.0071(18) -0.0086(17) 0.0012(16)
C101 0.028(2) 0.034(2) 0.029(2) -0.0010(16) -0.0095(16) -0.0012(16)
C102 0.0216(18) 0.0279(19) 0.0253(18) -0.0019(15) -0.0032(14) 0.0046(15)
C103 0.0204(18) 0.0222(18) 0.035(2) 0.0005(14) -0.0064(15) -0.0008(15)
C104 0.038(2) 0.026(2) 0.044(2) -0.0008(17) -0.0135(19) 0.0015(17)
C105 0.036(2) 0.023(2) 0.072(3) 0.0003(17) -0.025(2) -0.004(2)
C106 0.0187(19) 0.030(2) 0.077(3) 0.0024(16) -0.012(2) -0.019(2)
C107 0.024(2) 0.047(3) 0.050(3) -0.0085(18) 0.0059(18) -0.023(2)
C108 0.028(2) 0.031(2) 0.040(2) -0.0070(17) 0.0019(17) -0.0086(17)

loop_
_atom_type_symbol
_atom_type_description
_atom_type_scat_dispersion_real
_atom_type_scat_dispersion_imag
_atom_type_scat_source
C C 0.0033 0.0016 'International Tables Vol C Tables 4.2.6.8 and 6.1.1.4'
H H 0.0000 0.0000 'International Tables Vol C Tables 4.2.6.8 and 6.1.1.4'
O O 0.0106 0.0060 'International Tables Vol C Tables 4.2.6.8 and 6.1.1.4'
P P 0.1023 0.0942 'International Tables Vol C Tables 4.2.6.8 and 6.1.1.4'
S S 0.1246 0.1234 'International Tables Vol C Tables 4.2.6.8 and 6.1.1.4'
Zn Zn 0.2839 1.4301 'International Tables Vol C Tables 4.2.6.8 and 6.1.1.4'

loop_
_geom_angle_atom_site_label_1
_geom_angle_atom_site_label_2
_geom_angle_atom_site_label_3
_geom_angle
S1 Zn1 S5 113.00(4)
S1 Zn1 S6 122.24(4)
S5 Zn1 S6 94.14(3)
S1 Zn1 S2 95.05(3)
S5 Zn1 S2 119.41(4)
S6 Zn1 S2 115.03(3)
C1 S1 Zn1 95.57(12)
C2 S2 Zn1 94.71(12)
C2 C1 S1 127.0(3)
C2 C1 S3 117.1(3)
S1 C1 S3 115.9(2)
C1 C2 S2 127.2(3)
C1 C2 S4 115.6(3)
S2 C2 S4 117.1(2)
C1 S3 C3 97.45(17)
C2 S4 C3 98.13(17)
O1 C3 S3 123.8(3)
O1 C3 S4 124.5(3)
S3 C3 S4 111.7(2)
C4 S5 Zn1 94.97(12)
C5 S6 Zn1 94.54(12)
C5 C4 S5 126.2(3)
C5 C4 S7 116.5(3)
S5 C4 S7 117.3(2)
C4 C5 S6 126.8(3)
C4 C5 S8 116.3(3)
S6 C5 S8 116.9(2)
C4 S7 C6 98.04(18)
C5 S8 C6 97.68(18)
O2 C6 S7 124.3(3)
O2 C6 S8 124.2(3)
S7 C6 S8 111.5(2)
S13 Zn2 S9 116.39(4)
S13 Zn2 S10 118.00(4)
S9 Zn2 S10 95.71(3)
S13 Zn2 S14 94.80(4)
S9 Zn2 S14 120.49(4)
S10 Zn2 S14 113.19(4)
C7 S9 Zn2 95.06(12)
C8 S10 Zn2 94.19(12)
C8 C7 S9 127.8(3)
C8 C7 S11 116.5(3)
S9 C7 S11 115.7(2)
C7 C8 S10 127.2(3)
C7 C8 S12 116.7(3)
S10 C8 S12 116.1(2)
C7 S11 C9 97.51(18)
C8 S12 C9 97.70(18)
O3 C9 S12 125.0(3)
O3 C9 S11 123.3(3)
S12 C9 S11 111.6(2)
C10 S13 Zn2 94.19(14)
C11 S14 Zn2 93.30(13)
C11 C10 S13 126.7(3)
C11 C10 S15 116.8(3)
S13 C10 S15 116.4(2)
C10 C11 S14 127.4(3)
C10 C11 S16 116.0(3)
S14 C11 S16 116.6(2)
C12 S15 C10 97.6(2)
C11 S16 C12 98.0(2)
O4 C12 S15 124.8(4)
O4 C12 S16 123.7(4)
S15 C12 S16 111.5(2)
C13 P1 C19 111.02(16)
C13 P1 C31 111.77(16)
C19 P1 C31 108.55(16)
C13 P1 C25 108.41(16)
C19 P1 C25 107.20(16)
C31 P1 C25 109.78(16)
C14 C13 C18 119.9(3)
C14 C13 P1 119.0(3)
C18 C13 P1 121.0(3)
C15 C14 C13 119.6(4)
C15 C14 H14 120.2
C13 C14 H14 120.2
C16 C15 C14 120.0(4)
C16 C15 H15 120.0
C14 C15 H15 120.0
C17 C16 C15 120.3(4)
C17 C16 H16 119.9
C15 C16 H16 119.9
C16 C17 C18 121.1(4)
C16 C17 H17 119.4
C18 C17 H17 119.4
C17 C18 C13 119.1(4)
C17 C18 H18 120.5
C13 C18 H18 120.5
C20 C19 C24 119.7(3)
C20 C19 P1 120.5(3)
C24 C19 P1 119.8(3)
C21 C20 C19 119.3(3)
C21 C20 H20 120.3
C19 C20 H20 120.3
C20 C21 C22 120.6(4)
C20 C21 H21 119.7
C22 C21 H21 119.7
C23 C22 C21 120.3(3)
C23 C22 H22 119.8
C21 C22 H22 119.8
C22 C23 C24 119.5(4)
C22 C23 H23 120.2
C24 C23 H23 120.2
C23 C24 C19 120.5(3)
C23 C24 H24 119.7
C19 C24 H24 119.7
C30 C25 C26 120.4(3)
C30 C25 P1 121.0(3)
C26 C25 P1 118.1(3)
C27 C26 C25 119.9(4)
C27 C26 H26 120.0
C25 C26 H26 120.0
C28 C27 C26 119.9(4)
C28 C27 H27 120.0
C26 C27 H27 120.0
C27 C28 C29 120.4(4)
C27 C28 H28 119.8
C29 C28 H28 119.8
C28 C29 C30 120.6(4)
C28 C29 H29 119.7
C30 C29 H29 119.7
C25 C30 C29 118.6(4)
C25 C30 H30 120.7
C29 C30 H30 120.7
C36 C31 C32 119.2(3)
C36 C31 P1 120.0(3)
C32 C31 P1 120.7(3)
C33 C32 C31 120.7(3)
C33 C32 H32 119.7
C31 C32 H32 119.7
C34 C33 C32 119.8(4)
C34 C33 H33 120.1
C32 C33 H33 120.1
C33 C34 C35 120.3(4)
C33 C34 H34 119.8
C35 C34 H34 119.8
C36 C35 C34 120.4(4)
C36 C35 H35 119.8
C34 C35 H35 119.8
C35 C36 C31 119.5(4)
C35 C36 H36 120.2
C31 C36 H36 120.2
C43 P2 C49 110.68(16)
C43 P2 C55 107.35(16)
C49 P2 C55 110.41(16)
C43 P2 C37 106.27(15)
C49 P2 C37 110.54(16)
C55 P2 C37 111.47(16)
C38 C37 C42 120.2(3)
C38 C37 P2 118.9(3)
C42 C37 P2 120.9(3)
C39 C38 C37 119.6(3)
C39 C38 H38 120.2
C37 C38 H38 120.2
C40 C39 C38 120.5(3)
C40 C39 H39 119.8
C38 C39 H39 119.8
C41 C40 C39 119.9(3)
C41 C40 H40 120.1
C39 C40 H40 120.1
C40 C41 C42 120.8(3)
C40 C41 H41 119.6
C42 C41 H41 119.6
C41 C42 C37 119.1(3)
C41 C42 H42 120.5
C37 C42 H42 120.5
C48 C43 C44 120.8(3)
C48 C43 P2 121.6(3)
C44 C43 P2 117.1(3)
C45 C44 C43 119.6(4)
C45 C44 H44 120.2
C43 C44 H44 120.2
C44 C45 C46 119.8(4)
C44 C45 H45 120.1
C46 C45 H45 120.1
C47 C46 C45 120.4(3)
C47 C46 H46 119.8
C45 C46 H46 119.8
C46 C47 C48 120.3(4)
C46 C47 H47 119.8
C48 C47 H47 119.8
C47 C48 C43 119.1(3)
C47 C48 H48 120.5
C43 C48 H48 120.5
C50 C49 C54 119.3(3)
C50 C49 P2 120.4(3)
C54 C49 P2 120.3(3)
C49 C50 C51 119.8(3)
C49 C50 H50 120.1
C51 C50 H50 120.1
C52 C51 C50 120.0(3)
C52 C51 H51 120.0
C50 C51 H51 120.0
C51 C52 C53 120.6(3)
C51 C52 H52 119.7
C53 C52 H52 119.7
C54 C53 C52 120.1(3)
C54 C53 H53 120.0
C52 C53 H53 120.0
C53 C54 C49 120.1(3)
C53 C54 H54 119.9
C49 C54 H54 119.9
C60 C55 C56 119.3(3)
C60 C55 P2 124.4(3)
C56 C55 P2 116.2(3)
C57 C56 C55 120.1(4)
C57 C56 H56 120.0
C55 C56 H56 120.0
C58 C57 C56 119.6(4)
C58 C57 H57 120.2
C56 C57 H57 120.2
C57 C58 C59 121.1(4)
C57 C58 H58 119.4
C59 C58 H58 119.4
C58 C59 C60 119.9(4)
C58 C59 H59 120.1
C60 C59 H59 120.1
C59 C60 C55 119.9(4)
C59 C60 H60 120.1
C55 C60 H60 120.1
C73 P3 C67 110.24(17)
C73 P3 C79 108.10(17)
C67 P3 C79 110.85(16)
C73 P3 C61 112.46(17)
C67 P3 C61 104.38(16)
C79 P3 C61 110.81(16)
C66 C61 C62 120.2(3)
C66 C61 P3 123.2(3)
C62 C61 P3 116.6(3)
C63 C62 C61 119.6(4)
C63 C62 H62 120.2
C61 C62 H62 120.2
C64 C63 C62 120.3(4)
C64 C63 H63 119.9
C62 C63 H63 119.9
C63 C64 C65 120.1(4)
C63 C64 H64 119.9
C65 C64 H64 119.9
C64 C65 C66 120.9(4)
C64 C65 H65 119.6
C66 C65 H65 119.6
C61 C66 C65 119.0(4)
C61 C66 H66 120.5
C65 C66 H66 120.5
C72 C67 C68 120.2(3)
C72 C67 P3 122.3(3)
C68 C67 P3 117.0(3)
C69 C68 C67 119.9(4)
C69 C68 H68 120.0
C67 C68 H68 120.0
C68 C69 C70 120.3(4)
C68 C69 H69 119.8
C70 C69 H69 119.8
C71 C70 C69 119.8(3)
C71 C70 H70 120.1
C69 C70 H70 120.1
C70 C71 C72 121.1(4)
C70 C71 H71 119.4
C72 C71 H71 119.4
C71 C72 C67 118.6(3)
C71 C72 H72 120.7
C67 C72 H72 120.7
C74 C73 C78 120.2(4)
C74 C73 P3 119.3(3)
C78 C73 P3 120.5(3)
C75 C74 C73 119.7(4)
C75 C74 H74 120.2
C73 C74 H74 120.2
C74 C75 C76 119.9(4)
C74 C75 H75 120.0
C76 C75 H75 120.0
C77 C76 C75 120.5(4)
C77 C76 H76 119.8
C75 C76 H76 119.8
C76 C77 C78 120.3(5)
C76 C77 H77 119.8
C78 C77 H77 119.8
C77 C78 C73 119.4(4)
C77 C78 H78 120.3
C73 C78 H78 120.3
C80 C79 C84 120.6(3)
C80 C79 P3 118.0(3)
C84 C79 P3 121.4(3)
C81 C80 C79 119.1(4)
C81 C80 H80 120.5
C79 C80 H80 120.5
C80 C81 C82 120.0(4)
C80 C81 H81 120.0
C82 C81 H81 120.0
C83 C82 C81 120.5(4)
C83 C82 H82 119.7
C81 C82 H82 119.7
C82 C83 C84 120.6(4)
C82 C83 H83 119.7
C84 C83 H83 119.7
C83 C84 C79 119.2(4)
C83 C84 H84 120.4
C79 C84 H84 120.4
C91 P4 C103 108.77(17)
C91 P4 C85 110.11(16)
C103 P4 C85 110.61(17)
C91 P4 C97 108.09(17)
C103 P4 C97 112.15(17)
C85 P4 C97 107.07(16)
C90 C85 C86 120.5(3)
C90 C85 P4 119.6(3)
C86 C85 P4 119.5(3)
C87 C86 C85 119.1(4)
C87 C86 H86 120.5
C85 C86 H86 120.5
C86 C87 C88 120.2(4)
C86 C87 H87 119.9
C88 C87 H87 119.9
C89 C88 C87 120.5(4)
C89 C88 H88 119.8
C87 C88 H88 119.8
C88 C89 C90 119.8(4)
C88 C89 H89 120.1
C90 C89 H89 120.1
C89 C90 C85 120.0(4)
C89 C90 H90 120.0
C85 C90 H90 120.0
C96 C91 C92 120.0(3)
C96 C91 P4 120.9(3)
C92 C91 P4 119.0(3)
C93 C92 C91 119.6(4)
C93 C92 H92 120.2
C91 C92 H92 120.2
C92 C93 C94 120.1(4)
C92 C93 H93 119.9
C94 C93 H93 119.9
C95 C94 C93 120.0(4)
C95 C94 H94 120.0
C93 C94 H94 120.0
C94 C95 C96 120.5(4)
C94 C95 H95 119.8
C96 C95 H95 119.8
C95 C96 C91 119.8(4)
C95 C96 H96 120.1
C91 C96 H96 120.1
C102 C97 C98 120.1(3)
C102 C97 P4 120.2(3)
C98 C97 P4 119.7(3)
C99 C98 C97 119.0(4)
C99 C98 H98 120.5
C97 C98 H98 120.5
C98 C99 C100 121.1(4)
C98 C99 H99 119.5
C100 C99 H99 119.5
C101 C100 C99 119.8(4)
C101 C100 H100 120.1
C99 C100 H100 120.1
C100 C101 C102 120.4(4)
C100 C101 H101 119.8
C102 C101 H101 119.8
C101 C102 C97 119.7(3)
C101 C102 H102 120.2
C97 C102 H102 120.2
C108 C103 C104 120.1(4)
C108 C103 P4 121.4(3)
C104 C103 P4 118.5(3)
C105 C104 C103 119.9(4)
C105 C104 H104 120.1
C103 C104 H104 120.1
C104 C105 C106 119.8(4)
C104 C105 H105 120.1
C106 C105 H105 120.1
C107 C106 C105 120.6(4)
C107 C106 H106 119.7
C105 C106 H106 119.7
C106 C107 C108 120.2(4)
C106 C107 H107 119.9
C108 C107 H107 119.9
C103 C108 C107 119.4(4)
C103 C108 H108 120.3
C107 C108 H108 120.3

loop_
_geom_bond_atom_site_label_1
_geom_bond_atom_site_label_2
_geom_bond_site_symmetry_2
_geom_bond_distance
_geom_bond_publ_flag
Zn1 S1 . 2.3315(10) ?
Zn1 S5 . 2.3343(10) ?
Zn1 S6 . 2.3559(10) ?
Zn1 S2 . 2.3625(9) ?
S1 C1 . 1.742(3) ?
S2 C2 . 1.746(4) ?
C1 C2 . 1.358(5) ?
C1 S3 . 1.761(4) ?
C2 S4 . 1.759(3) ?
S3 C3 . 1.762(4) ?
S4 C3 . 1.766(4) ?
C3 O1 . 1.217(4) ?
S5 C4 . 1.749(4) ?
S6 C5 . 1.744(4) ?
C4 C5 . 1.355(5) ?
C4 S7 . 1.759(4) ?
C5 S8 . 1.766(4) ?
S7 C6 . 1.761(4) ?
S8 C6 . 1.771(4) ?
C6 O2 . 1.223(5) ?
Zn2 S13 . 2.3224(10) ?
Zn2 S9 . 2.3233(10) ?
Zn2 S10 . 2.3621(9) ?
Zn2 S14 . 2.3648(10) ?
S9 C7 . 1.743(4) ?
S10 C8 . 1.754(4) ?
C7 C8 . 1.345(5) ?
C7 S11 . 1.765(4) ?
C8 S12 . 1.757(4) ?
S11 C9 . 1.767(4) ?
S12 C9 . 1.766(4) ?
C9 O3 . 1.218(5) ?
S13 C10 . 1.747(4) ?
S14 C11 . 1.747(4) ?
C10 C11 . 1.344(6) ?
C10 S15 . 1.771(4) ?
C11 S16 . 1.764(4) ?
S15 C12 . 1.759(5) ?
S16 C12 . 1.772(5) ?
C12 O4 . 1.213(5) ?
P1 C13 . 1.795(4) ?
P1 C19 . 1.797(3) ?
P1 C31 . 1.801(4) ?
P1 C25 . 1.803(3) ?
C13 C14 . 1.398(5) ?
C13 C18 . 1.400(5) ?
C14 C15 . 1.395(5) ?
C14 H14 . 0.9500 ?
C15 C16 . 1.382(6) ?
C15 H15 . 0.9500 ?
C16 C17 . 1.373(6) ?
C16 H16 . 0.9500 ?
C17 C18 . 1.386(5) ?
C17 H17 . 0.9500 ?
C18 H18 . 0.9500 ?
C19 C20 . 1.397(5) ?
C19 C24 . 1.402(5) ?
C20 C21 . 1.387(5) ?
C20 H20 . 0.9500 ?
C21 C22 . 1.393(6) ?
C21 H21 . 0.9500 ?
C22 C23 . 1.384(5) ?
C22 H22 . 0.9500 ?
C23 C24 . 1.386(5) ?
C23 H23 . 0.9500 ?
C24 H24 . 0.9500 ?
C25 C30 . 1.390(5) ?
C25 C26 . 1.395(5) ?
C26 C27 . 1.383(5) ?
C26 H26 . 0.9500 ?
C27 C28 . 1.376(6) ?
C27 H27 . 0.9500 ?
C28 C29 . 1.379(6) ?
C28 H28 . 0.9500 ?
C29 C30 . 1.396(5) ?
C29 H29 . 0.9500 ?
C30 H30 . 0.9500 ?
C31 C36 . 1.398(5) ?
C31 C32 . 1.401(5) ?
C32 C33 . 1.381(5) ?
C32 H32 . 0.9500 ?
C33 C34 . 1.379(6) ?
C33 H33 . 0.9500 ?
C34 C35 . 1.390(6) ?
C34 H34 . 0.9500 ?
C35 C36 . 1.388(5) ?
C35 H35 . 0.9500 ?
C36 H36 . 0.9500 ?
P2 C43 . 1.795(3) ?
P2 C49 . 1.796(3) ?
P2 C55 . 1.803(4) ?
P2 C37 . 1.804(3) ?
C37 C38 . 1.392(5) ?
C37 C42 . 1.403(5) ?
C38 C39 . 1.387(5) ?
C38 H38 . 0.9500 ?
C39 C40 . 1.384(5) ?
C39 H39 . 0.9500 ?
C40 C41 . 1.384(5) ?
C40 H40 . 0.9500 ?
C41 C42 . 1.388(5) ?
C41 H41 . 0.9500 ?
C42 H42 . 0.9500 ?
C43 C48 . 1.393(5) ?
C43 C44 . 1.394(5) ?
C44 C45 . 1.387(5) ?
C44 H44 . 0.9500 ?
C45 C46 . 1.394(6) ?
C45 H45 . 0.9500 ?
C46 C47 . 1.384(5) ?
C46 H46 . 0.9500 ?
C47 C48 . 1.392(5) ?
C47 H47 . 0.9500 ?
C48 H48 . 0.9500 ?
C49 C50 . 1.395(5) ?
C49 C54 . 1.404(5) ?
C50 C51 . 1.395(5) ?
C50 H50 . 0.9500 ?
C51 C52 . 1.374(5) ?
C51 H51 . 0.9500 ?
C52 C53 . 1.389(5) ?
C52 H52 . 0.9500 ?
C53 C54 . 1.376(5) ?
C53 H53 . 0.9500 ?
C54 H54 . 0.9500 ?
C55 C60 . 1.393(5) ?
C55 C56 . 1.399(5) ?
C56 C57 . 1.392(5) ?
C56 H56 . 0.9500 ?
C57 C58 . 1.373(6) ?
C57 H57 . 0.9500 ?
C58 C59 . 1.375(6) ?
C58 H58 . 0.9500 ?
C59 C60 . 1.392(5) ?
C59 H59 . 0.9500 ?
C60 H60 . 0.9500 ?
P3 C73 . 1.789(4) ?
P3 C67 . 1.791(3) ?
P3 C79 . 1.795(4) ?
P3 C61 . 1.806(4) ?
C61 C66 . 1.390(5) ?
C61 C62 . 1.410(5) ?
C62 C63 . 1.390(5) ?
C62 H62 . 0.9500 ?
C63 C64 . 1.375(6) ?
C63 H63 . 0.9500 ?
C64 C65 . 1.391(6) ?
C64 H64 . 0.9500 ?
C65 C66 . 1.391(6) ?
C65 H65 . 0.9500 ?
C66 H66 . 0.9500 ?
C67 C72 . 1.391(5) ?
C67 C68 . 1.406(5) ?
C68 C69 . 1.366(5) ?
C68 H68 . 0.9500 ?
C69 C70 . 1.388(6) ?
C69 H69 . 0.9500 ?
C70 C71 . 1.378(6) ?
C70 H70 . 0.9500 ?
C71 C72 . 1.389(5) ?
C71 H71 . 0.9500 ?
C72 H72 . 0.9500 ?
C73 C74 . 1.398(5) ?
C73 C78 . 1.405(5) ?
C74 C75 . 1.384(6) ?
C74 H74 . 0.9500 ?
C75 C76 . 1.397(7) ?
C75 H75 . 0.9500 ?
C76 C77 . 1.382(7) ?
C76 H76 . 0.9500 ?
C77 C78 . 1.387(6) ?
C77 H77 . 0.9500 ?
C78 H78 . 0.9500 ?
C79 C80 . 1.390(5) ?
C79 C84 . 1.391(5) ?
C80 C81 . 1.384(5) ?
C80 H80 . 0.9500 ?
C81 C82 . 1.388(6) ?
C81 H81 . 0.9500 ?
C82 C83 . 1.361(6) ?
C82 H82 . 0.9500 ?
C83 C84 . 1.384(5) ?
C83 H83 . 0.9500 ?
C84 H84 . 0.9500 ?
P4 C91 . 1.793(4) ?
P4 C103 . 1.804(4) ?
P4 C85 . 1.804(4) ?
P4 C97 . 1.815(4) ?
C85 C90 . 1.397(5) ?
C85 C86 . 1.398(5) ?
C86 C87 . 1.380(5) ?
C86 H86 . 0.9500 ?
C87 C88 . 1.405(6) ?
C87 H87 . 0.9500 ?
C88 C89 . 1.378(6) ?
C88 H88 . 0.9500 ?
C89 C90 . 1.383(5) ?
C89 H89 . 0.9500 ?
C90 H90 . 0.9500 ?
C91 C96 . 1.394(5) ?
C91 C92 . 1.400(5) ?
C92 C93 . 1.393(5) ?
C92 H92 . 0.9500 ?
C93 C94 . 1.393(6) ?
C93 H93 . 0.9500 ?
C94 C95 . 1.382(6) ?
C94 H94 . 0.9500 ?
C95 C96 . 1.391(5) ?
C95 H95 . 0.9500 ?
C96 H96 . 0.9500 ?
C97 C102 . 1.393(5) ?
C97 C98 . 1.405(5) ?
C98 C99 . 1.382(6) ?
C98 H98 . 0.9500 ?
C99 C100 . 1.383(6) ?
C99 H99 . 0.9500 ?
C100 C101 . 1.383(5) ?
C100 H100 . 0.9500 ?
C101 C102 . 1.388(5) ?
C101 H101 . 0.9500 ?
C102 H102 . 0.9500 ?
C103 C108 . 1.394(5) ?
C103 C104 . 1.402(5) ?
C104 C105 . 1.393(6) ?
C104 H104 . 0.9500 ?
C105 C106 . 1.395(7) ?
C105 H105 . 0.9500 ?
C106 C107 . 1.378(7) ?
C106 H106 . 0.9500 ?
C107 C108 . 1.407(6) ?
C107 H107 . 0.9500 ?
C108 H108 . 0.9500 ?
